data_7711123
loop_
_publ_author_name
'Youssef, Heba'
'Sch\"afer, Thomas C.'
'Becker, Jonathan'
'Sedykh, Alexander E.'
'Basso, Leonardo'
'Pietzonka, Clemens'
'Taydakov, Ilya V.'
'Kraus, Florian'
'M\"uller-Buschbaum, Klaus'

_publ_section_title
;
 3D-Frameworks and 2D-Networks of Lanthanide Coordination Polymers with
 3-Pyridylpyrazole: Photophysical and Magnetic Properties
;
_journal_name_full 'Dalton Transactions'
_journal_paper_doi 10.1039/D2DT01999J
_journal_year 2022
_chemical_formula_sum 'C8 H7 Cl3 Gd N3'
_chemical_formula_weight 408.77
_chemical_name_systematic 3
_chemical_properties_physical Air-sensitive,Moisture-sensitive
_space_group_crystal_system orthorhombic
_space_group_IT_number 54
_space_group_name_Hall '-P 2a 2ac'
_space_group_name_H-M_alt 'P c c a'
_atom_sites_solution_hydrogens geom
_atom_sites_solution_primary direct
_atom_sites_solution_secondary difmap
_audit_creation_method SHELXL-2018/3
_audit_update_record
;
2022-08-29 deposited with the CCDC.	2022-09-02 downloaded from the CCDC.
;
_cell_angle_alpha 90
_cell_angle_beta 90
_cell_angle_gamma 90
_cell_formula_units_Z 8
_cell_length_a 13.6440(7)
_cell_length_b 10.0761(5)
_cell_length_c 16.3858(8)
_cell_measurement_reflns_used 9941
_cell_measurement_temperature 100(2)
_cell_measurement_theta_max 27.47
_cell_measurement_theta_min 2.49
_cell_volume 2252.69(19)
_computing_cell_refinement 'SAINT 7.46A (Bruker-AXS, 2015)'
_computing_data_collection 'APEX2 v2011.4.0 (Bruker-AXS, 2015)'
_computing_data_reduction 'SAINT 7.46A (Bruker-AXS, 2015)'
_computing_molecular_graphics 'Bruker SHELXTL'
_computing_publication_material 'Bruker SHELXTL'
_computing_structure_refinement 'SHELXL-2018/3 (Sheldrick, 2018)'
_computing_structure_solution 'SHELXT 2014/5 (Sheldrick, 2014)'
_diffrn_ambient_temperature 100(2)
_diffrn_measured_fraction_theta_full 1.000
_diffrn_measured_fraction_theta_max 0.999
_diffrn_measurement_device_type 'Bruker PHOTON100'
_diffrn_measurement_method '\f and \w scans'
_diffrn_radiation_type MoK\a
_diffrn_radiation_wavelength 0.71073
_diffrn_reflns_av_R_equivalents 0.0871
_diffrn_reflns_av_unetI/netI 0.0372
_diffrn_reflns_Laue_measured_fraction_full 1.000
_diffrn_reflns_Laue_measured_fraction_max 0.999
_diffrn_reflns_limit_h_max 17
_diffrn_reflns_limit_h_min -17
_diffrn_reflns_limit_k_max 13
_diffrn_reflns_limit_k_min -13
_diffrn_reflns_limit_l_max 21
_diffrn_reflns_limit_l_min -21
_diffrn_reflns_number 37524
_diffrn_reflns_point_group_measured_fraction_full 1.000
_diffrn_reflns_point_group_measured_fraction_max 0.999
_diffrn_reflns_theta_full 25.242
_diffrn_reflns_theta_max 27.522
_diffrn_reflns_theta_min 2.021
_diffrn_source 'I\mS micro-focus sealed tube, multilayer optics'
_exptl_absorpt_coefficient_mu 6.566
_exptl_absorpt_correction_T_max 0.7456
_exptl_absorpt_correction_T_min 0.5961
_exptl_absorpt_correction_type multi-scan
_exptl_absorpt_process_details 'SADABS (Sheldrick, 2009)'
_exptl_crystal_colour yellow
_exptl_crystal_density_diffrn 2.411
_exptl_crystal_density_method 'not measured'
_exptl_crystal_description block
_exptl_crystal_F_000 1528
_exptl_crystal_preparation Luminescent
_exptl_crystal_recrystallization_method 'Re-crystallisation from solvent: acetonitrile'
_exptl_crystal_size_max 0.069
_exptl_crystal_size_mid 0.052
_exptl_crystal_size_min 0.027
_refine_diff_density_max 5.209
_refine_diff_density_min -3.033
_refine_diff_density_rms 0.351
_refine_ls_extinction_method none
_refine_ls_goodness_of_fit_ref 1.079
_refine_ls_hydrogen_treatment constr
_refine_ls_matrix_type full
_refine_ls_number_parameters 138
_refine_ls_number_reflns 2589
_refine_ls_number_restraints 0
_refine_ls_restrained_S_all 1.079
_refine_ls_R_factor_all 0.1004
_refine_ls_R_factor_gt 0.0628
_refine_ls_shift/su_max 0.001
_refine_ls_shift/su_mean 0.000
_refine_ls_structure_factor_coef Fsqd
_refine_ls_weighting_details 'w=1/[\s^2^(Fo^2^)+(0.0813P)^2^+77.4421P] where P=(Fo^2^+2Fc^2^)/3'
_refine_ls_weighting_scheme calc
_refine_ls_wR_factor_gt 0.1484
_refine_ls_wR_factor_ref 0.1816
_reflns_Friedel_coverage 0.000
_reflns_number_gt 1818
_reflns_number_total 2589
_reflns_threshold_expression 'I > 2\s(I)'
_cod_data_source_file d2dt01999j2.cif
_cod_data_source_block 3D_Gd3-PyPzHCl3
_cod_database_code 7711123
_shelx_shelxl_version_number 2018/3
_shelx_space_group_comment
; 
The symmetry employed for this shelxl refinement is uniquely defined 
by the following loop, which should always be used as a source of 
symmetry information in preference to the above space-group names. 
They are only intended as comments. 
;
_shelx_estimated_absorpt_t_min 0.660
_shelx_estimated_absorpt_t_max 0.843
_exptl_absorpt_special_details
;
Semi-empirical absorption corrections were performed by utilizing
the redundancy of the data to analyse equivalent intensities in
terms of a multipolar spherical harmonic expansion and
compensating for it.
;

loop_
_space_group_symop_operation_xyz
'x, y, z'
'-x+1/2, -y, z'
'-x, y, -z+1/2'
'x+1/2, -y, -z+1/2'
'-x, -y, -z'
'x-1/2, y, -z'
'x, -y, z-1/2'
'-x-1/2, y, z-1/2'

loop_
_atom_site_label
_atom_site_type_symbol
_atom_site_fract_x
_atom_site_fract_y
_atom_site_fract_z
_atom_site_U_iso_or_equiv
_atom_site_adp_type
_atom_site_occupancy
_atom_site_site_symmetry_order
_atom_site_calc_flag
_atom_site_refinement_flags_posn
_atom_site_refinement_flags_adp
_atom_site_refinement_flags_occupancy
_atom_site_disorder_assembly
_atom_site_disorder_group
Gd1 Gd 0.65915(4) 0.82016(5) 0.24076(3) 0.0186(2) Uani 1 1 d . . . . .
Cl1 Cl 0.500000 0.6483(4) 0.250000 0.0181(7) Uani 1 2 d S T P . .
Cl2 Cl 0.750000 1.000000 0.3408(2) 0.0250(9) Uani 1 2 d S T P . .
Cl3 Cl 0.500000 0.9876(4) 0.250000 0.0232(8) Uani 1 2 d S T P . .
Cl4 Cl 0.8066(3) 0.6576(3) 0.22862(19) 0.0307(7) Uani 1 1 d . . . . .
Cl5 Cl 0.750000 1.000000 0.1408(2) 0.0299(10) Uani 1 2 d S T P . .
N2 N 0.6498(9) 0.5835(11) 0.3866(6) 0.032(3) Uani 1 1 d . . . . .
H2A H 0.652755 0.527946 0.345220 0.039 Uiso 1 1 calc R U . . .
N1 N 0.6157(9) 0.2429(9) 0.5936(6) 0.026(2) Uani 1 1 d . . . . .
N3 N 0.6588(8) 0.7159(11) 0.3792(6) 0.027(2) Uani 1 1 d . . . . .
C2 C 0.5877(9) 0.1522(13) 0.5376(7) 0.025(3) Uani 1 1 d . . . . .
H2 H 0.574504 0.064483 0.555722 0.030 Uiso 1 1 calc R U . . .
C3 C 0.5772(10) 0.1794(12) 0.4554(7) 0.025(3) Uani 1 1 d . . . . .
H3 H 0.559644 0.111755 0.417813 0.030 Uiso 1 1 calc R U . . .
C1 C 0.6271(10) 0.3678(13) 0.5697(8) 0.025(3) Uani 1 1 d . . . . .
H1 H 0.641779 0.433623 0.609354 0.030 Uiso 1 1 calc R U . . .
C6 C 0.6356(10) 0.5453(13) 0.4655(7) 0.027(3) Uani 1 1 d . . . . .
C8 C 0.6555(10) 0.7605(13) 0.4558(8) 0.029(3) Uani 1 1 d . . . . .
H8 H 0.662700 0.851146 0.470604 0.034 Uiso 1 1 calc R U . . .
C4 C 0.5930(11) 0.3091(13) 0.4296(8) 0.034(3) Uani 1 1 d . . . . .
H4 H 0.586912 0.331280 0.373447 0.041 Uiso 1 1 calc R U . . .
C7 C 0.6403(10) 0.6589(12) 0.5109(8) 0.028(3) Uani 1 1 d . . . . .
H7 H 0.634311 0.666382 0.568516 0.033 Uiso 1 1 calc R U . . .
C5 C 0.6178(10) 0.4061(13) 0.4862(8) 0.029(3) Uani 1 1 d . . . . .

loop_
_atom_site_aniso_label
_atom_site_aniso_U_11
_atom_site_aniso_U_22
_atom_site_aniso_U_33
_atom_site_aniso_U_23
_atom_site_aniso_U_13
_atom_site_aniso_U_12
Gd1 0.0207(3) 0.0180(3) 0.0172(3) -0.00015(19) -0.0002(2) -0.0008(2)
Cl1 0.0180(19) 0.0154(16) 0.0208(17) 0.000 -0.0073(14) 0.000
Cl2 0.034(2) 0.0231(19) 0.0180(18) 0.000 0.000 -0.0032(17)
Cl3 0.020(2) 0.0160(17) 0.034(2) 0.000 -0.0007(16) 0.000
Cl4 0.0320(17) 0.0299(15) 0.0302(16) -0.0024(12) 0.0018(13) 0.0060(13)
Cl5 0.039(3) 0.030(2) 0.0208(19) 0.000 0.000 -0.014(2)
N2 0.048(8) 0.028(5) 0.021(5) 0.006(4) -0.005(5) -0.004(5)
N1 0.033(6) 0.019(5) 0.025(5) 0.002(4) 0.002(5) 0.003(4)
N3 0.036(7) 0.031(5) 0.013(4) 0.002(4) -0.004(4) -0.007(5)
C2 0.022(7) 0.030(6) 0.022(6) -0.001(5) 0.002(5) 0.002(5)
C3 0.022(7) 0.029(6) 0.025(6) -0.005(5) 0.004(5) 0.000(5)
C1 0.024(7) 0.026(6) 0.026(6) 0.004(5) -0.007(5) 0.008(5)
C6 0.027(8) 0.031(6) 0.023(6) 0.005(5) -0.009(5) -0.002(5)
C8 0.033(8) 0.029(7) 0.024(6) 0.003(5) 0.001(5) -0.008(6)
C4 0.040(9) 0.039(8) 0.023(6) 0.002(5) 0.001(6) -0.004(6)
C7 0.032(8) 0.028(6) 0.024(6) 0.002(5) -0.001(5) 0.007(5)
C5 0.026(7) 0.031(7) 0.029(7) 0.003(5) -0.006(5) 0.006(6)

loop_
_atom_type_symbol
_atom_type_description
_atom_type_scat_dispersion_real
_atom_type_scat_dispersion_imag
_atom_type_scat_source
C C 0.0033 0.0016 'International Tables Vol C Tables 4.2.6.8 and 6.1.1.4'
H H 0.0000 0.0000 'International Tables Vol C Tables 4.2.6.8 and 6.1.1.4'
N N 0.0061 0.0033 'International Tables Vol C Tables 4.2.6.8 and 6.1.1.4'
Cl Cl 0.1484 0.1585 'International Tables Vol C Tables 4.2.6.8 and 6.1.1.4'
Gd Gd -0.1653 3.9035 'International Tables Vol C Tables 4.2.6.8 and 6.1.1.4'

loop_
_geom_angle_atom_site_label_1
_geom_angle_atom_site_label_2
_geom_angle_atom_site_label_3
_geom_angle
_geom_angle_site_symmetry_1
_geom_angle_site_symmetry_3
_geom_angle_publ_flag
N3 Gd1 N1 138.5(3) . 7_565 ?
N3 Gd1 Cl4 78.8(3) . . ?
N1 Gd1 Cl4 87.2(3) 7_565 . ?
N3 Gd1 Cl5 145.2(3) . . ?
N1 Gd1 Cl5 72.9(2) 7_565 . ?
Cl4 Gd1 Cl5 91.20(8) . . ?
N3 Gd1 Cl2 74.7(3) . . ?
N1 Gd1 Cl2 146.2(2) 7_565 . ?
Cl4 Gd1 Cl2 96.45(8) . . ?
Cl5 Gd1 Cl2 73.47(9) . . ?
N3 Gd1 Cl3 101.9(3) . . ?
N1 Gd1 Cl3 91.2(3) 7_565 . ?
Cl4 Gd1 Cl3 178.20(9) . . ?
Cl5 Gd1 Cl3 89.11(5) . . ?
Cl2 Gd1 Cl3 85.34(5) . . ?
N3 Gd1 Cl1 71.8(3) . . ?
N1 Gd1 Cl1 73.5(2) 7_565 . ?
Cl4 Gd1 Cl1 102.46(10) . . ?
Cl5 Gd1 Cl1 142.91(7) . . ?
Cl2 Gd1 Cl1 137.07(7) . . ?
Cl3 Gd1 Cl1 76.27(9) . . ?
Gd1 Cl1 Gd1 103.00(12) . 3_655 ?
Gd1 Cl2 Gd1 106.49(13) 2_675 . ?
Gd1 Cl3 Gd1 104.45(13) 3_655 . ?
Gd1 Cl5 Gd1 106.56(14) 2_675 . ?
N3 N2 C6 112.2(11) . . ?
N3 N2 H2A 123.9 . . ?
C6 N2 H2A 123.9 . . ?
C1 N1 C2 118.3(11) . . ?
C1 N1 Gd1 119.1(8) . 7_566 ?
C2 N1 Gd1 122.5(8) . 7_566 ?
C8 N3 N2 104.3(10) . . ?
C8 N3 Gd1 135.4(9) . . ?
N2 N3 Gd1 119.9(7) . . ?
N1 C2 C3 123.9(12) . . ?
N1 C2 H2 118.0 . . ?
C3 C2 H2 118.0 . . ?
C2 C3 C4 117.9(12) . . ?
C2 C3 H3 121.1 . . ?
C4 C3 H3 121.1 . . ?
N1 C1 C5 122.0(12) . . ?
N1 C1 H1 119.0 . . ?
C5 C1 H1 119.0 . . ?
N2 C6 C7 105.9(11) . . ?
N2 C6 C5 120.9(11) . . ?
C7 C6 C5 133.2(12) . . ?
N3 C8 C7 111.8(12) . . ?
N3 C8 H8 124.1 . . ?
C7 C8 H8 124.1 . . ?
C5 C4 C3 119.7(12) . . ?
C5 C4 H4 120.2 . . ?
C3 C4 H4 120.2 . . ?
C6 C7 C8 105.8(11) . . ?
C6 C7 H7 127.1 . . ?
C8 C7 H7 127.1 . . ?
C4 C5 C1 118.1(12) . . ?
C4 C5 C6 124.1(12) . . ?
C1 C5 C6 117.8(12) . . ?

loop_
_geom_bond_atom_site_label_1
_geom_bond_atom_site_label_2
_geom_bond_distance
_geom_bond_site_symmetry_2
_geom_bond_publ_flag
Gd1 N3 2.500(10) . ?
Gd1 N1 2.562(10) 7_565 ?
Gd1 Cl4 2.602(3) . ?
Gd1 Cl5 2.739(2) . ?
Gd1 Cl2 2.740(2) . ?
Gd1 Cl3 2.754(2) . ?
Gd1 Cl1 2.781(2) . ?
N2 N3 1.345(15) . ?
N2 C6 1.363(16) . ?
N2 H2A 0.8800 . ?
N1 C1 1.327(16) . ?
N1 C2 1.350(16) . ?
N3 C8 1.334(16) . ?
C2 C3 1.381(17) . ?
C2 H2 0.9500 . ?
C3 C4 1.390(18) . ?
C3 H3 0.9500 . ?
C1 C5 1.428(17) . ?
C1 H1 0.9500 . ?
C6 C7 1.367(18) . ?
C6 C5 1.463(18) . ?
C8 C7 1.382(17) . ?
C8 H8 0.9500 . ?
C4 C5 1.389(18) . ?
C4 H4 0.9500 . ?
C7 H7 0.9500 . ?
